data_7012206
loop_
_publ_author_name
'Du, Shaowu'
'Kautz, Jason A.'
'McGrath, Thomas D.'
'Stone, F. Gordon A.'

_publ_section_title
;
 Synthesis and reactivity of icosahedral molybdenum-monocarbaborane complexes
 containing one or two intramolecular amino bridges
;
_journal_coden_ASTM DTARAF
_journal_issue 1
_journal_name_full 'Dalton Transactions'
_journal_page_first 46
_journal_page_last 54
_journal_paper_doi 10.1039/b208584b
_journal_year 2003
_chemical_formula_sum 'C28 H37 B10 Cl2 Cu Mo N O3 P'
_chemical_formula_weight 805.04
_space_group_IT_number 14
_symmetry_cell_setting monoclinic
_symmetry_space_group_name_Hall '-P 2ybc'
_symmetry_space_group_name_H-M 'P 1 21/c 1'
_atom_sites_solution_hydrogens geom
_atom_sites_solution_primary direct
_atom_sites_solution_secondary difmap
_audit_creation_method SHELXL-97
_cell_angle_alpha 90.00
_cell_angle_beta 107.015(10)
_cell_angle_gamma 90.00
_cell_formula_units_Z 4
_cell_length_a 13.827(2)
_cell_length_b 15.0408(13)
_cell_length_c 18.274(2)
_cell_measurement_reflns_used 25
_cell_measurement_temperature 293(2)
_cell_measurement_theta_max 16
_cell_measurement_theta_min 6
_cell_volume 3634.1(8)
_computing_cell_refinement 'Enraf-Nonius CAD4 (1989)'
_computing_data_collection 'Enraf-Nonius CAD4 (1989)'
_computing_data_reduction 'XCAD4 Siemens Software (Harms, 1993)'
_computing_molecular_graphics 'XP in SHELXTL-PC (Bruker, 1995)'
_computing_publication_material 'SHELXL-97 (Sheldrick, 1997)'
_computing_structure_refinement 'SHELXL-97 (Sheldrick, 1997)'
_computing_structure_solution 'SHELXS-97 (Sheldrick, 1997)'
_diffrn_ambient_temperature 293(2)
_diffrn_measured_fraction_theta_full 0.956
_diffrn_measured_fraction_theta_max 0.956
_diffrn_measurement_device_type 'Enraf-Nonius CAD4'
_diffrn_measurement_method \w-2\q
_diffrn_radiation_monochromator graphite
_diffrn_radiation_source 'fine-focus sealed tube'
_diffrn_radiation_type MoK\a
_diffrn_radiation_wavelength 0.71073
_diffrn_reflns_av_R_equivalents 0.0790
_diffrn_reflns_av_sigmaI/netI 0.1069
_diffrn_reflns_limit_h_max 14
_diffrn_reflns_limit_h_min 0
_diffrn_reflns_limit_k_max 16
_diffrn_reflns_limit_k_min -15
_diffrn_reflns_limit_l_max 18
_diffrn_reflns_limit_l_min -19
_diffrn_reflns_number 6588
_diffrn_reflns_theta_full 22.50
_diffrn_reflns_theta_max 22.50
_diffrn_reflns_theta_min 1.79
_diffrn_standards_decay_% 37
_diffrn_standards_interval_time 120
_diffrn_standards_number 3
_exptl_absorpt_coefficient_mu 1.153
_exptl_absorpt_correction_T_max 0.697
_exptl_absorpt_correction_T_min 0.598
_exptl_absorpt_correction_type Semi-empirical
_exptl_crystal_colour purple
_exptl_crystal_density_diffrn 1.471
_exptl_crystal_density_method 'not measured'
_exptl_crystal_description plates
_exptl_crystal_F_000 1624
_exptl_crystal_size_max 0.41
_exptl_crystal_size_mid 0.30
_exptl_crystal_size_min 0.10
_refine_diff_density_max 0.328
_refine_diff_density_min -0.322
_refine_diff_density_rms 0.079
_refine_ls_extinction_method none
_refine_ls_goodness_of_fit_ref 1.060
_refine_ls_hydrogen_treatment 'H3 & H4 located, the rest calculated'
_refine_ls_matrix_type full
_refine_ls_number_parameters 470
_refine_ls_number_reflns 4745
_refine_ls_number_restraints 6
_refine_ls_restrained_S_all 1.062
_refine_ls_R_factor_all 0.1214
_refine_ls_R_factor_gt 0.0541
_refine_ls_shift/su_max 0.009
_refine_ls_shift/su_mean 0.001
_refine_ls_structure_factor_coef Fsqd
_refine_ls_weighting_details 'w=1/[\s^2^(Fo^2^)+(0.0250P)^2^+0.0000P] where P=(Fo^2^+2Fc^2^)/3'
_refine_ls_weighting_scheme calc
_refine_ls_wR_factor_gt 0.0807
_refine_ls_wR_factor_ref 0.0982
_reflns_number_gt 2784
_reflns_number_total 4745
_reflns_threshold_expression >2sigma(I)
_cod_data_source_file b208584b.txt
_cod_data_source_block 6
_cod_depositor_comments
;
The following automatic conversions were performed:
'_symmetry_cell_setting' value 'Monoclinic' changed to 'monoclinic'
according to '/home/saulius/struct/CIF-dictionaries/cif_core.dic'
dictionary named 'cif_core.dic' version 2.4.1 from 2010-06-29.

Automatic conversion script
Id: cif_fix_enum 1527 2010-12-29 10:47:43Z saulius 

The following automatic conversions were performed:

'_refine_ls_weighting_scheme' value 'calc
w=1/[\s^2^(Fo^2^)+(0.0250P)^2^+0.0000P] where P=(Fo^2^+2Fc^2^)/3' was
changed to 'calc'. New tag '_refine_ls_weighting_details' was
created. The value of the new tag was set to
'w=1/[\s^2^(Fo^2^)+(0.0250P)^2^+0.0000P] where P=(Fo^2^+2Fc^2^)/3'.

Automatic conversion script
Id: cif_fix_values 3143 2015-03-26 13:38:13Z robertas 
;
_cod_original_cell_volume 3634.1(7)
_cod_original_sg_symbol_H-M P2(1)/c
_cod_database_code 7012206

loop_
_symmetry_equiv_pos_as_xyz
'x, y, z'
'-x, y+1/2, -z+1/2'
'-x, -y, -z'
'x, -y-1/2, z-1/2'

loop_
_atom_site_label
_atom_site_type_symbol
_atom_site_fract_x
_atom_site_fract_y
_atom_site_fract_z
_atom_site_U_iso_or_equiv
_atom_site_adp_type
_atom_site_occupancy
_atom_site_calc_flag
_atom_site_refinement_flags
_atom_site_disorder_assembly
_atom_site_disorder_group
Mo Mo 0.41126(5) 0.69487(5) 0.02311(3) 0.0406(2) Uani 1 d . . .
C1 C 0.5683(5) 0.6564(5) 0.0079(4) 0.041(2) Uani 1 d . . .
H1 H 0.6028 0.6112 0.0558 0.049 Uiso 1 calc R . .
B2 B 0.5475(6) 0.7689(6) 0.0189(5) 0.042(2) Uani 1 d . . .
B3 B 0.4444(7) 0.8050(6) -0.0618(4) 0.041(2) Uani 1 d . . .
H3 H 0.395(5) 0.865(4) -0.066(3) 0.050 Uiso 1 d . . .
B4 B 0.4002(7) 0.7068(7) -0.1134(5) 0.045(2) Uani 1 d . . .
H4 H 0.328(5) 0.698(5) -0.145(3) 0.054 Uiso 1 d . . .
B5 B 0.4777(6) 0.6137(6) -0.0644(4) 0.040(2) Uani 1 d . . .
H5 H 0.4484 0.5455 -0.0661 0.048 Uiso 1 calc R . .
B6 B 0.6474(7) 0.7299(6) -0.0148(5) 0.051(3) Uani 1 d . . .
H6 H 0.7274 0.7375 0.0184 0.061 Uiso 1 calc R . .
B7 B 0.5707(7) 0.8228(6) -0.0591(5) 0.051(3) Uani 1 d . . .
H7 H 0.6016 0.8907 -0.0543 0.061 Uiso 1 calc R . .
B8 B 0.4814(7) 0.7825(6) -0.1441(5) 0.045(3) Uani 1 d . . .
H8 H 0.4551 0.8229 -0.1964 0.054 Uiso 1 calc R . .
B9 B 0.4979(6) 0.6674(6) -0.1472(5) 0.043(2) Uani 1 d . . .
H9 H 0.4792 0.6326 -0.2025 0.052 Uiso 1 calc R . .
B10 B 0.6041(7) 0.6348(6) -0.0710(5) 0.045(3) Uani 1 d . . .
H10 H 0.6552 0.5810 -0.0767 0.055 Uiso 1 calc R . .
B11 B 0.6044(7) 0.7390(6) -0.1156(5) 0.055(3) Uani 1 d . . .
H11 H 0.6570 0.7526 -0.1492 0.066 Uiso 1 calc R . .
C2 C 0.3006(7) 0.6056(6) -0.0176(4) 0.053(2) Uani 1 d . . .
O2 O 0.2369(5) 0.5543(4) -0.0377(3) 0.075(2) Uani 1 d . . .
C3 C 0.4344(6) 0.6170(5) 0.1171(4) 0.049(2) Uani 1 d . . .
O3 O 0.4464(5) 0.5720(4) 0.1685(3) 0.0672(18) Uani 1 d . . .
C4 C 0.3028(6) 0.7642(5) 0.0481(4) 0.056(2) Uani 1 d . . .
O4 O 0.2445(5) 0.8037(4) 0.0683(3) 0.090(2) Uani 1 d . . .
N N 0.5346(4) 0.7889(4) 0.0939(3) 0.0431(16) Uani 1 d . . .
C12 C 0.6080(6) 0.7532(5) 0.1653(4) 0.050(2) Uani 1 d . . .
H12A H 0.6272 0.6932 0.1561 0.060 Uiso 1 calc R . .
H12B H 0.5757 0.7508 0.2058 0.060 Uiso 1 calc R . .
C13 C 0.7017(6) 0.8104(6) 0.1909(4) 0.067(3) Uani 1 d . . .
H13A H 0.7364 0.8099 0.1518 0.081 Uiso 1 calc R . .
H13B H 0.7472 0.7858 0.2374 0.081 Uiso 1 calc R . .
C14 C 0.6757(7) 0.9063(6) 0.2057(5) 0.077(3) Uani 1 d . . .
H14A H 0.6512 0.9085 0.2503 0.093 Uiso 1 calc R . .
H14B H 0.7358 0.9431 0.2157 0.093 Uiso 1 calc R . .
C15 C 0.5946(7) 0.9417(5) 0.1359(5) 0.069(3) Uani 1 d . . .
H15A H 0.5715 0.9992 0.1480 0.083 Uiso 1 calc R . .
H15B H 0.6237 0.9498 0.0941 0.083 Uiso 1 calc R . .
C16 C 0.5063(6) 0.8800(5) 0.1110(4) 0.057(2) Uani 1 d . . .
H16A H 0.4733 0.8768 0.1510 0.068 Uiso 1 calc R . .
H16B H 0.4581 0.9042 0.0656 0.068 Uiso 1 calc R . .
Cu Cu 0.28021(7) 0.78971(7) -0.09472(5) 0.0574(3) Uani 1 d . . .
P P 0.12881(16) 0.84000(14) -0.15089(11) 0.0455(6) Uani 1 d . . .
C21 C 0.1015(6) 0.9493(5) -0.1220(4) 0.043(2) Uani 1 d . . .
C22 C 0.1579(8) 0.9831(6) -0.0548(5) 0.089(3) Uani 1 d . . .
H22A H 0.2104 0.9488 -0.0244 0.107 Uiso 1 calc R . .
C23 C 0.1414(9) 1.0655(8) -0.0292(6) 0.117(4) Uani 1 d . . .
H23A H 0.1817 1.0861 0.0178 0.141 Uiso 1 calc R . .
C24 C 0.0659(8) 1.1168(6) -0.0728(6) 0.082(3) Uani 1 d . . .
H24A H 0.0528 1.1722 -0.0552 0.098 Uiso 1 calc R . .
C25 C 0.0104(9) 1.0875(7) -0.1411(6) 0.105(4) Uani 1 d . . .
H25A H -0.0402 1.1233 -0.1719 0.126 Uiso 1 calc R . .
C26 C 0.0279(9) 1.0047(7) -0.1658(6) 0.104(4) Uani 1 d . . .
H26A H -0.0111 0.9853 -0.2136 0.125 Uiso 1 calc R . .
C31 C 0.0329(5) 0.7668(5) -0.1375(4) 0.043(2) Uani 1 d . . .
C32 C -0.0450(6) 0.7927(6) -0.1101(4) 0.058(2) Uani 1 d . . .
H32A H -0.0519 0.8523 -0.0992 0.070 Uiso 1 calc R . .
C33 C -0.1134(7) 0.7317(8) -0.0986(5) 0.075(3) Uani 1 d . . .
H33A H -0.1641 0.7509 -0.0783 0.091 Uiso 1 calc R . .
C34 C -0.1087(7) 0.6450(7) -0.1159(5) 0.074(3) Uani 1 d . . .
H34A H -0.1570 0.6050 -0.1097 0.088 Uiso 1 calc R . .
C35 C -0.0301(8) 0.6172(6) -0.1430(5) 0.079(3) Uani 1 d . . .
H35A H -0.0246 0.5576 -0.1547 0.095 Uiso 1 calc R . .
C36 C 0.0394(7) 0.6771(6) -0.1525(5) 0.071(3) Uani 1 d . . .
H36A H 0.0927 0.6572 -0.1695 0.085 Uiso 1 calc R . .
C41 C 0.1015(6) 0.8505(5) -0.2551(4) 0.045(2) Uani 1 d . . .
C42 C 0.0051(7) 0.8414(5) -0.3038(5) 0.062(3) Uani 1 d . . .
H42A H -0.0483 0.8259 -0.2851 0.074 Uiso 1 calc R . .
C43 C -0.0105(7) 0.8557(5) -0.3806(5) 0.072(3) Uani 1 d . . .
H43A H -0.0756 0.8504 -0.4139 0.087 Uiso 1 calc R . .
C44 C 0.0671(9) 0.8775(6) -0.4094(5) 0.081(3) Uani 1 d . . .
H44A H 0.0548 0.8863 -0.4617 0.097 Uiso 1 calc R . .
C45 C 0.1606(9) 0.8861(6) -0.3622(6) 0.079(3) Uani 1 d . . .
H45A H 0.2133 0.9020 -0.3815 0.095 Uiso 1 calc R . .
C46 C 0.1796(6) 0.8712(5) -0.2839(5) 0.060(2) Uani 1 d . . .
H46A H 0.2452 0.8752 -0.2514 0.072 Uiso 1 calc R . .
C100 C 0.2752(19) 0.5314(10) -0.2656(12) 0.183(10) Uani 0.50 d PD A 1
H10A H 0.2185 0.5704 -0.2885 0.220 Uiso 0.50 calc PR A 1
H10B H 0.3329 0.5677 -0.2396 0.220 Uiso 0.50 calc PR A 1
Cl1 Cl 0.2441(18) 0.4580(12) -0.1989(12) 0.106(6) Uani 0.50 d PD A 1
Cl2 Cl 0.3022(15) 0.4707(12) -0.3330(8) 0.189(9) Uani 0.50 d PD A 1
C101 C 0.2752(19) 0.5314(10) -0.2656(12) 0.183(10) Uani 0.25 d PD B 2
H10C H 0.2250 0.5679 -0.3011 0.220 Uiso 0.25 calc PR B 2
H10D H 0.3281 0.5685 -0.2334 0.220 Uiso 0.25 calc PR B 2
Cl1A Cl 0.222(4) 0.459(4) -0.212(2) 0.22(3) Uani 0.25 d PD B 2
Cl2A Cl 0.3217(19) 0.449(2) -0.3107(15) 0.126(10) Uani 0.25 d PD B 2
C102 C 0.309(4) 0.468(4) -0.258(2) 0.183(10) Uani 0.25 d PD C 3
H10E H 0.3784 0.4804 -0.2291 0.220 Uiso 0.25 calc PR C 3
H10F H 0.3019 0.4064 -0.2734 0.220 Uiso 0.25 calc PR C 3
Cl1B Cl 0.223(3) 0.499(2) -0.2065(17) 0.091(9) Uani 0.25 d PD C 3
Cl2B Cl 0.2666(12) 0.5389(11) -0.3348(9) 0.100(5) Uani 0.25 d PD C 3

loop_
_atom_site_aniso_label
_atom_site_aniso_U_11
_atom_site_aniso_U_22
_atom_site_aniso_U_33
_atom_site_aniso_U_23
_atom_site_aniso_U_13
_atom_site_aniso_U_12
Mo 0.0407(4) 0.0477(4) 0.0357(4) 0.0037(4) 0.0148(3) 0.0009(5)
C1 0.043(5) 0.049(5) 0.033(4) 0.001(4) 0.012(4) 0.003(4)
B2 0.028(5) 0.054(7) 0.041(5) 0.010(4) 0.006(5) 0.002(5)
B3 0.042(6) 0.046(6) 0.037(5) 0.006(5) 0.012(4) 0.013(6)
B4 0.040(6) 0.061(7) 0.038(5) -0.005(5) 0.016(5) -0.012(6)
B5 0.030(6) 0.052(6) 0.037(5) 0.006(4) 0.006(5) 0.009(5)
B6 0.037(6) 0.070(7) 0.041(5) 0.007(5) 0.006(5) 0.012(6)
B7 0.052(7) 0.053(7) 0.046(5) -0.001(5) 0.013(5) -0.003(6)
B8 0.041(6) 0.056(7) 0.041(5) 0.016(5) 0.017(5) 0.007(5)
B9 0.038(6) 0.055(7) 0.032(5) -0.006(4) 0.004(5) 0.001(5)
B10 0.033(6) 0.062(7) 0.039(5) -0.006(5) 0.007(5) 0.019(5)
B11 0.059(7) 0.077(8) 0.033(5) -0.002(5) 0.021(5) 0.005(6)
C2 0.053(6) 0.067(7) 0.043(5) 0.012(5) 0.020(5) 0.005(5)
O2 0.069(5) 0.077(5) 0.077(4) 0.004(4) 0.016(4) -0.026(4)
C3 0.064(6) 0.051(6) 0.034(5) -0.006(4) 0.019(5) -0.015(5)
O3 0.100(5) 0.056(4) 0.046(4) 0.013(3) 0.022(4) 0.001(4)
C4 0.053(6) 0.056(6) 0.065(6) 0.011(4) 0.025(5) -0.002(5)
O4 0.098(5) 0.089(5) 0.105(5) 0.025(4) 0.064(4) 0.030(5)
N 0.045(4) 0.047(4) 0.038(3) 0.002(3) 0.013(3) 0.001(4)
C12 0.059(6) 0.050(5) 0.040(5) 0.005(4) 0.013(5) 0.000(5)
C13 0.060(7) 0.088(8) 0.047(5) 0.004(5) 0.006(5) -0.002(7)
C14 0.086(8) 0.077(8) 0.065(7) -0.024(6) 0.016(6) -0.029(7)
C15 0.099(8) 0.045(6) 0.072(7) -0.009(5) 0.039(6) -0.009(6)
C16 0.073(7) 0.050(6) 0.054(5) 0.004(4) 0.028(5) 0.008(6)
Cu 0.0373(7) 0.0707(8) 0.0627(7) 0.0101(6) 0.0121(5) 0.0103(6)
P 0.0369(14) 0.0509(14) 0.0472(13) -0.0026(10) 0.0101(11) 0.0049(12)
C21 0.043(5) 0.048(6) 0.030(4) -0.007(4) 0.001(4) -0.001(5)
C22 0.101(9) 0.074(8) 0.073(7) -0.013(6) -0.004(7) 0.040(7)
C23 0.146(12) 0.092(9) 0.077(8) -0.036(7) -0.027(8) 0.034(9)
C24 0.107(10) 0.058(7) 0.072(7) -0.018(6) 0.014(7) 0.009(7)
C25 0.132(11) 0.075(8) 0.080(8) -0.006(6) -0.015(8) 0.050(8)
C26 0.133(11) 0.079(9) 0.068(7) -0.020(6) -0.023(7) 0.035(8)
C31 0.029(5) 0.055(6) 0.040(5) -0.001(4) 0.005(4) 0.005(4)
C32 0.043(5) 0.062(6) 0.069(6) -0.006(5) 0.015(5) -0.006(5)
C33 0.040(6) 0.121(10) 0.064(6) -0.023(6) 0.013(5) -0.025(7)
C34 0.064(8) 0.094(9) 0.059(6) -0.001(6) 0.013(6) -0.040(7)
C35 0.092(9) 0.057(7) 0.093(8) 0.002(6) 0.034(7) -0.007(7)
C36 0.075(8) 0.065(8) 0.082(7) -0.005(5) 0.035(6) 0.000(6)
C41 0.041(5) 0.050(5) 0.043(5) 0.000(4) 0.010(5) 0.009(5)
C42 0.062(7) 0.058(6) 0.067(6) -0.008(5) 0.023(6) 0.002(5)
C43 0.081(8) 0.076(7) 0.046(6) -0.005(5) -0.004(6) 0.002(6)
C44 0.121(10) 0.082(8) 0.045(6) -0.011(6) 0.031(7) 0.005(8)
C45 0.100(9) 0.087(8) 0.065(7) -0.006(6) 0.046(7) -0.005(8)
C46 0.050(6) 0.071(7) 0.059(6) -0.006(5) 0.015(5) 0.018(5)
C100 0.19(2) 0.16(2) 0.26(2) -0.12(2) 0.14(2) -0.061(19)
Cl1 0.094(11) 0.135(16) 0.074(6) 0.016(8) 0.001(6) 0.016(10)
Cl2 0.27(2) 0.208(19) 0.139(11) -0.091(13) 0.132(13) -0.050(14)
C101 0.19(2) 0.16(2) 0.26(2) -0.12(2) 0.14(2) -0.061(19)
Cl1A 0.11(3) 0.33(6) 0.19(4) 0.09(3) 0.01(2) -0.09(3)
Cl2A 0.076(12) 0.121(16) 0.16(2) 0.005(13) -0.006(12) 0.071(12)
C102 0.19(2) 0.16(2) 0.26(2) -0.12(2) 0.14(2) -0.061(19)
Cl1B 0.09(2) 0.14(2) 0.063(13) -0.010(13) 0.047(15) 0.017(14)
Cl2B 0.094(10) 0.134(14) 0.073(9) 0.039(10) 0.027(9) 0.034(11)

loop_
_atom_type_symbol
_atom_type_description
_atom_type_scat_dispersion_real
_atom_type_scat_dispersion_imag
_atom_type_scat_source
C C 0.0033 0.0016 'International Tables Vol C Tables 4.2.6.8 and 6.1.1.4'
H H 0.0000 0.0000 'International Tables Vol C Tables 4.2.6.8 and 6.1.1.4'
B B 0.0013 0.0007 'International Tables Vol C Tables 4.2.6.8 and 6.1.1.4'
N N 0.0061 0.0033 'International Tables Vol C Tables 4.2.6.8 and 6.1.1.4'
O O 0.0106 0.0060 'International Tables Vol C Tables 4.2.6.8 and 6.1.1.4'
P P 0.1023 0.0942 'International Tables Vol C Tables 4.2.6.8 and 6.1.1.4'
Cl Cl 0.1484 0.1585 'International Tables Vol C Tables 4.2.6.8 and 6.1.1.4'
Cu Cu 0.3201 1.2651 'International Tables Vol C Tables 4.2.6.8 and 6.1.1.4'
Mo Mo -1.6832 0.6857 'International Tables Vol C Tables 4.2.6.8 and 6.1.1.4'

loop_
_geom_angle_atom_site_label_1
_geom_angle_atom_site_label_2
_geom_angle_atom_site_label_3
_geom_angle
_geom_angle_site_symmetry_1
_geom_angle_site_symmetry_3
_geom_angle_publ_flag
C4 Mo C2 83.8(3) . . y
C4 Mo C3 92.9(3) . . y
C2 Mo C3 80.9(3) . . y
C4 Mo B2 116.9(3) . . y
C2 Mo B2 152.8(3) . . y
C3 Mo B2 113.4(3) . . y
C4 Mo N 91.9(3) . . y
C2 Mo N 168.2(2) . . y
C3 Mo N 88.4(3) . . y
B2 Mo N 37.8(2) . . y
C4 Mo C1 161.0(3) . . y
C2 Mo C1 115.1(3) . . y
C3 Mo C1 92.1(3) . . y
B2 Mo C1 44.8(3) . . ?
N Mo C1 70.0(2) . . y
C4 Mo B5 152.0(3) . . y
C2 Mo B5 79.2(3) . . y
C3 Mo B5 106.0(3) . . y
B2 Mo B5 74.7(3) . . ?
N Mo B5 108.8(3) . . y
C1 Mo B5 41.0(2) . . ?
C4 Mo B3 94.9(3) . . y
C2 Mo B3 119.4(3) . . y
C3 Mo B3 159.0(3) . . y
B2 Mo B3 45.9(3) . . ?
N Mo B3 71.9(2) . . y
C1 Mo B3 74.7(3) . . ?
B5 Mo B3 74.8(3) . . ?
C4 Mo B4 111.6(3) . . y
C2 Mo B4 81.9(3) . . y
C3 Mo B4 148.1(3) . . y
B2 Mo B4 74.3(3) . . ?
N Mo B4 110.0(2) . . y
C1 Mo B4 71.5(3) . . ?
B5 Mo B4 44.2(3) . . ?
B3 Mo B4 42.5(3) . . ?
C4 Mo Cu 62.8(2) . . y
C2 Mo Cu 78.6(2) . . y
C3 Mo Cu 149.5(2) . . y
B2 Mo Cu 94.8(2) . . y
N Mo Cu 109.22(15) . . y
C1 Mo Cu 116.98(17) . . y
B5 Mo Cu 92.0(2) . . y
B3 Mo Cu 49.3(2) . . y
B4 Mo Cu 48.8(2) . . y
B3 H3 Cu 88(4) . . y
B4 H4 Cu 93(4) . . y
B5 C1 B10 65.6(5) . . ?
B5 C1 B6 116.6(6) . . ?
B10 C1 B6 62.8(5) . . ?
B5 C1 B2 110.9(6) . . ?
B10 C1 B2 112.7(5) . . ?
B6 C1 B2 62.2(4) . . ?
B5 C1 Mo 71.4(4) . . ?
B10 C1 Mo 131.5(5) . . ?
B6 C1 Mo 123.9(5) . . ?
B2 C1 Mo 63.6(4) . . ?
N B2 C1 112.2(6) . . y
N B2 B7 140.3(7) . . y
C1 B2 B7 106.3(5) . . ?
N B2 B6 135.7(7) . . y
C1 B2 B6 57.6(4) . . ?
B7 B2 B6 61.4(5) . . ?
N B2 B3 114.8(6) . . y
C1 B2 B3 108.4(6) . . ?
B7 B2 B3 59.1(5) . . ?
B6 B2 B3 109.0(5) . . ?
N B2 Mo 74.5(4) . . y
C1 B2 Mo 71.6(4) . . ?
B7 B2 Mo 128.6(6) . . ?
B6 B2 Mo 127.2(6) . . ?
B3 B2 Mo 72.7(4) . . ?
H3 B3 B7 117(3) . . ?
H3 B3 B8 115(3) . . ?
B7 B3 B8 61.0(5) . . ?
H3 B3 B4 122(3) . . ?
B7 B3 B4 109.2(6) . . ?
B8 B3 B4 61.5(5) . . ?
H3 B3 B2 128(3) . . ?
B7 B3 B2 58.8(5) . . ?
B8 B3 B2 106.4(6) . . ?
B4 B3 B2 104.6(7) . . ?
H3 B3 Cu 60(3) . . ?
B7 B3 Cu 166.0(5) . . ?
B8 B3 Cu 106.5(5) . . ?
B4 B3 Cu 66.1(4) . . ?
B2 B3 Cu 134.5(5) . . ?
H3 B3 Mo 112(3) . . ?
B7 B3 Mo 117.6(5) . . ?
B8 B3 Mo 125.3(6) . . ?
B4 B3 Mo 70.5(4) . . ?
B2 B3 Mo 61.3(4) . . ?
Cu B3 Mo 74.1(3) . . y
H4 B4 B9 119(3) . . ?
H4 B4 B3 123(4) . . ?
B9 B4 B3 106.9(6) . . ?
H4 B4 B8 121(4) . . ?
B9 B4 B8 59.1(5) . . ?
B3 B4 B8 59.1(5) . . ?
H4 B4 B5 121(4) . . ?
B9 B4 B5 60.7(5) . . ?
B3 B4 B5 108.5(6) . . ?
B8 B4 B5 107.9(6) . . ?
H4 B4 Cu 60(4) . . ?
B9 B4 Cu 162.3(6) . . ?
B3 B4 Cu 66.3(4) . . ?
B8 B4 Cu 105.0(6) . . ?
B5 B4 Cu 136.5(5) . . ?
H4 B4 Mo 109(3) . . ?
B9 B4 Mo 120.6(5) . . ?
B3 B4 Mo 67.0(4) . . ?
B8 B4 Mo 120.2(5) . . ?
B5 B4 Mo 66.1(3) . . ?
Cu B4 Mo 73.0(2) . . y
C1 B5 B9 103.2(6) . . ?
C1 B5 B10 57.9(4) . . ?
B9 B5 B10 58.6(4) . . ?
C1 B5 B4 106.9(6) . . ?
B9 B5 B4 57.4(4) . . ?
B10 B5 B4 105.8(6) . . ?
C1 B5 Mo 67.6(3) . . ?
B9 B5 Mo 120.9(5) . . ?
B10 B5 Mo 121.3(5) . . ?
B4 B5 Mo 69.7(3) . . ?
C1 B6 B10 58.5(4) . . ?
C1 B6 B11 105.2(6) . . ?
B10 B6 B11 60.1(5) . . ?
C1 B6 B2 60.2(4) . . ?
B10 B6 B2 107.8(6) . . ?
B11 B6 B2 106.1(6) . . ?
C1 B6 B7 106.3(6) . . ?
B10 B6 B7 108.3(6) . . ?
B11 B6 B7 59.7(5) . . ?
B2 B6 B7 58.7(4) . . ?
B2 B7 B3 62.1(5) . . ?
B2 B7 B11 106.6(6) . . ?
B3 B7 B11 107.7(7) . . ?
B2 B7 B8 107.8(6) . . ?
B3 B7 B8 59.6(5) . . ?
B11 B7 B8 59.0(5) . . ?
B2 B7 B6 59.8(5) . . ?
B3 B7 B6 110.2(6) . . ?
B11 B7 B6 59.3(5) . . ?
B8 B7 B6 107.1(6) . . ?
B9 B8 B11 61.0(5) . . ?
B9 B8 B3 107.0(6) . . ?
B11 B8 B3 108.5(6) . . ?
B9 B8 B7 107.5(6) . . ?
B11 B8 B7 60.3(5) . . ?
B3 B8 B7 59.4(5) . . ?
B9 B8 B4 58.9(5) . . ?
B11 B8 B4 108.1(6) . . ?
B3 B8 B4 59.4(5) . . ?
B7 B8 B4 106.3(5) . . ?
B4 B9 B8 62.0(5) . . ?
B4 B9 B10 111.4(6) . . ?
B8 B9 B10 109.5(6) . . ?
B4 B9 B11 109.4(6) . . ?
B8 B9 B11 59.6(5) . . ?
B10 B9 B11 59.7(5) . . ?
B4 B9 B5 62.0(5) . . ?
B8 B9 B5 111.2(6) . . ?
B10 B9 B5 60.9(4) . . ?
B11 B9 B5 108.3(6) . . ?
C1 B10 B6 58.7(4) . . ?
C1 B10 B11 105.3(6) . . ?
B6 B10 B11 60.1(5) . . ?
C1 B10 B9 103.7(6) . . ?
B6 B10 B9 107.2(6) . . ?
B11 B10 B9 60.4(5) . . ?
C1 B10 B5 56.5(4) . . ?
B6 B10 B5 105.9(6) . . ?
B11 B10 B5 108.6(6) . . ?
B9 B10 B5 60.5(4) . . ?
B8 B11 B10 109.6(6) . . ?
B8 B11 B6 109.9(6) . . ?
B10 B11 B6 59.8(5) . . ?
B8 B11 B7 60.7(5) . . ?
B10 B11 B7 109.0(5) . . ?
B6 B11 B7 61.0(5) . . ?
B8 B11 B9 59.4(5) . . ?
B10 B11 B9 60.0(5) . . ?
B6 B11 B9 106.6(6) . . ?
B7 B11 B9 106.6(6) . . ?
O2 C2 Mo 177.0(7) . . y
O3 C3 Mo 178.5(7) . . y
O4 C4 Mo 174.8(7) . . y
B2 N C16 119.9(6) . . ?
B2 N C12 120.3(6) . . ?
C16 N C12 107.5(5) . . ?
B2 N Mo 67.7(4) . . y
C16 N Mo 119.3(5) . . ?
C12 N Mo 118.1(4) . . ?
N C12 C13 111.5(6) . . ?
C12 C13 C14 111.5(7) . . ?
C15 C14 C13 109.5(7) . . ?
C16 C15 C14 111.9(7) . . ?
N C16 C15 113.3(7) . . ?
H4 Cu H3 101(3) . . y
H4 Cu P 116.6(19) . . y
H3 Cu P 122.3(18) . . y
H4 Cu B4 27.6(18) . . ?
H3 Cu B4 76.7(18) . . ?
P Cu B4 142.6(2) . . ?
H4 Cu B3 74.3(19) . . ?
H3 Cu B3 30.8(18) . . ?
P Cu B3 150.6(3) . . ?
B4 Cu B3 47.7(3) . . ?
H4 Cu Mo 76.2(18) . . y
H3 Cu Mo 77.8(18) . . y
P Cu Mo 149.83(6) . . ?
B4 Cu Mo 58.2(2) . . ?
B3 Cu Mo 56.6(2) . . ?
C31 P C21 107.1(3) . . ?
C31 P C41 105.0(3) . . ?
C21 P C41 103.2(3) . . ?
C31 P Cu 111.7(3) . . ?
C21 P Cu 115.7(3) . . ?
C41 P Cu 113.3(3) . . ?
C22 C21 C26 115.7(8) . . ?
C22 C21 P 119.8(7) . . ?
C26 C21 P 124.5(7) . . ?
C21 C22 C23 122.9(10) . . ?
C24 C23 C22 119.5(10) . . ?
C25 C24 C23 119.7(10) . . ?
C24 C25 C26 119.9(10) . . ?
C25 C26 C21 122.1(9) . . ?
C32 C31 C36 116.9(8) . . ?
C32 C31 P 124.5(7) . . ?
C36 C31 P 118.5(6) . . ?
C31 C32 C33 121.0(9) . . ?
C34 C33 C32 121.8(9) . . ?
C33 C34 C35 118.2(9) . . ?
C36 C35 C34 120.1(9) . . ?
C35 C36 C31 121.9(8) . . ?
C46 C41 C42 119.8(7) . . ?
C46 C41 P 118.2(6) . . ?
C42 C41 P 121.9(6) . . ?
C43 C42 C41 118.6(8) . . ?
C44 C43 C42 121.6(9) . . ?
C45 C44 C43 119.8(9) . . ?
C44 C45 C46 120.2(9) . . ?
C41 C46 C45 119.9(8) . . ?
Cl2 C100 Cl1 108.6(14) . . ?
Cl2B C102 Cl1B 98.9(18) . . ?

loop_
_geom_bond_atom_site_label_1
_geom_bond_atom_site_label_2
_geom_bond_distance
_geom_bond_site_symmetry_2
_geom_bond_publ_flag
Mo C4 1.987(9) . y
Mo C2 2.007(9) . y
Mo C3 2.026(8) . y
Mo B2 2.209(8) . y
Mo N 2.300(6) . y
Mo C1 2.341(7) . y
Mo B5 2.399(8) . y
Mo B3 2.403(8) . y
Mo B4 2.460(8) . y
Mo Cu 2.7697(12) . y
C1 B5 1.661(10) . ?
C1 B10 1.688(9) . ?
C1 B6 1.690(11) . ?
C1 B2 1.738(11) . ?
B2 N 1.464(9) . y
B2 B7 1.750(11) . ?
B2 B6 1.771(11) . ?
B2 B3 1.808(11) . ?
B3 H3 1.12(6) . y
B3 B7 1.755(12) . ?
B3 B8 1.758(10) . ?
B3 B4 1.763(13) . ?
B3 Cu 2.183(9) . y
B4 H4 1.01(6) . y
B4 B9 1.746(11) . ?
B4 B8 1.801(11) . ?
B4 B5 1.830(13) . ?
B4 Cu 2.181(9) . y
B5 B9 1.807(11) . ?
B5 B10 1.814(11) . ?
B6 B10 1.760(12) . ?
B6 B11 1.767(11) . ?
B6 B7 1.798(12) . ?
B7 B11 1.776(11) . ?
B7 B8 1.783(12) . ?
B8 B9 1.749(12) . ?
B8 B11 1.754(12) . ?
B9 B10 1.771(12) . ?
B9 B11 1.778(12) . ?
B10 B11 1.766(12) . ?
C2 O2 1.148(9) . ?
C3 O3 1.129(8) . ?
C4 O4 1.146(8) . ?
N C16 1.482(8) . ?
N C12 1.499(8) . ?
C12 C13 1.511(10) . ?
C13 C14 1.529(11) . ?
C14 C15 1.527(11) . ?
C15 C16 1.493(10) . ?
Cu H4 1.88(6) . y
Cu H3 1.90(6) . y
Cu P 2.180(2) . y
P C31 1.795(7) . ?
P C21 1.800(8) . ?
P C41 1.836(7) . ?
C21 C22 1.348(10) . ?
C21 C26 1.375(11) . ?
C22 C23 1.367(11) . ?
C23 C24 1.355(12) . ?
C24 C25 1.334(12) . ?
C25 C26 1.371(11) . ?
C31 C32 1.370(9) . ?
C31 C36 1.384(10) . ?
C32 C33 1.376(11) . ?
C33 C34 1.348(11) . ?
C34 C35 1.385(11) . ?
C35 C36 1.365(11) . ?
C41 C46 1.368(9) . ?
C41 C42 1.376(10) . ?
C42 C43 1.374(10) . ?
C43 C44 1.365(11) . ?
C44 C45 1.335(12) . ?
C45 C46 1.395(10) . ?
C100 Cl2 1.661(14) . ?
C100 Cl1 1.788(17) . ?
C102 Cl2B 1.72(2) . ?
C102 Cl1B 1.78(2) . ?
